data_7240490
loop_
_publ_author_name
'Huski\'c, Igor'
'Arhangelskis, Mihails'
'Fri\<s\<ci\'c, Tomislav'

_publ_section_title
;
 Solvent-free ageing reactions of rare earth element oxides: from
 geomimetic synthesis of new metal--organic materials towards a simple,
 environmentally friendly separation of scandium
;
_journal_issue 13
_journal_name_full 'Green Chemistry'
_journal_page_first 4364
_journal_page_last 4375
_journal_paper_doi 10.1039/D0GC00454E
_journal_volume 22
_journal_year 2020
_chemical_compound_source synthetic
_chemical_formula_sum 'C6 H10 Na3 O18 Sc'
_chemical_formula_weight 484.07
_chemical_name_systematic 'Sodium scandium oxalate hexahydrate'
_space_group_crystal_system monoclinic
_space_group_IT_number 15
_space_group_name_Hall '-I 2ya'
_space_group_name_H-M_alt 'I 1 2/a 1'
_atom_sites_solution_hydrogens difmap
_audit_creation_method SHELXL-2018/3
_audit_update_record
;
2019-11-04 deposited with the CCDC.	2020-05-08 downloaded from the CCDC.
;
_cell_angle_alpha 90
_cell_angle_beta 104.189(2)
_cell_angle_gamma 90
_cell_formula_units_Z 8
_cell_length_a 17.851(2)
_cell_length_b 11.0413(7)
_cell_length_c 18.2806(13)
_cell_measurement_reflns_used 19296
_cell_measurement_temperature 253(2)
_cell_measurement_theta_max 55.006
_cell_measurement_theta_min 5.005
_cell_volume 3493.2(5)
_computing_cell_refinement 'SAINT V8.35A, Bruker-AXS'
_computing_data_collection 'APEX 2, Bruker-AXS'
_computing_data_reduction 'SAINT V8.35A, Bruker-AXS'
_computing_structure_refinement 'SHELXL-2018/3 (Sheldrick, 2018)'
_computing_structure_solution 'SHELXT 2014/5 (Sheldrick, 2014)'
_diffrn_ambient_temperature 253
_diffrn_measured_fraction_theta_full 0.994
_diffrn_measured_fraction_theta_max 0.945
_diffrn_measurement_device_type 'Bruker PHOTON 100 CMOS'
_diffrn_measurement_method 'omega scans'
_diffrn_radiation_probe x-ray
_diffrn_radiation_type MoK\a
_diffrn_radiation_wavelength 0.71073
_diffrn_reflns_av_R_equivalents 0.0361
_diffrn_reflns_av_unetI/netI 0.0350
_diffrn_reflns_Laue_measured_fraction_full 0.994
_diffrn_reflns_Laue_measured_fraction_max 0.945
_diffrn_reflns_limit_h_max 29
_diffrn_reflns_limit_h_min -29
_diffrn_reflns_limit_k_max 18
_diffrn_reflns_limit_k_min -18
_diffrn_reflns_limit_l_max 29
_diffrn_reflns_limit_l_min -30
_diffrn_reflns_number 44915
_diffrn_reflns_point_group_measured_fraction_full 0.994
_diffrn_reflns_point_group_measured_fraction_max 0.945
_diffrn_reflns_theta_full 25.242
_diffrn_reflns_theta_max 37.082
_diffrn_reflns_theta_min 2.859
_diffrn_source 'sealed x-ray tube'
_exptl_absorpt_coefficient_mu 0.588
_exptl_absorpt_correction_T_max 0.7456
_exptl_absorpt_correction_T_min 0.6898
_exptl_absorpt_correction_type multi-scan
_exptl_absorpt_process_details 'SADABS-2012/1, G. Sheldrick'
_exptl_crystal_colour colourless
_exptl_crystal_density_diffrn 1.841
_exptl_crystal_description 'monoclinic block'
_exptl_crystal_F_000 1952
_exptl_crystal_recrystallization_method water
_exptl_crystal_size_max 0.3
_exptl_crystal_size_mid 0.2
_exptl_crystal_size_min 0.2
_refine_diff_density_max 0.557
_refine_diff_density_min -0.510
_refine_diff_density_rms 0.086
_refine_ls_extinction_method none
_refine_ls_goodness_of_fit_ref 1.033
_refine_ls_hydrogen_treatment mixed
_refine_ls_matrix_type full
_refine_ls_number_parameters 300
_refine_ls_number_reflns 8442
_refine_ls_number_restraints 12
_refine_ls_restrained_S_all 1.032
_refine_ls_R_factor_all 0.0596
_refine_ls_R_factor_gt 0.0373
_refine_ls_shift/su_max 0.001
_refine_ls_shift/su_mean 0.000
_refine_ls_structure_factor_coef Fsqd
_refine_ls_weighting_details 'w=1/[\s^2^(Fo^2^)+(0.0420P)^2^+2.4056P] where P=(Fo^2^+2Fc^2^)/3'
_refine_ls_weighting_scheme calc
_refine_ls_wR_factor_gt 0.0829
_refine_ls_wR_factor_ref 0.0915
_reflns_Friedel_coverage 0.000
_reflns_number_gt 6528
_reflns_number_total 8442
_reflns_threshold_expression 'I > 2\s(I)'
_cod_data_source_file d0gc00454e1.cif
_cod_data_source_block Na3ScOx3
_cod_depositor_comments
;Adding full bibliography for 7240489--7240496.cif.

 Adding full bibliography for 7240489--7240496.cif.
;
_cod_original_cell_volume 3493.1(5)
_cod_original_sg_symbol_H-M 'I 2/a'
_cod_database_code 7240490
_shelx_shelxl_version_number 2018/3
_shelx_space_group_comment
;
The symmetry employed for this shelxl refinement is uniquely defined
by the following loop, which should always be used as a source of
symmetry information in preference to the above space-group names.
They are only intended as comments.
;

loop_
_space_group_symop_operation_xyz
'x, y, z'
'-x+1/2, y, -z'
'x+1/2, y+1/2, z+1/2'
'-x+1, y+1/2, -z+1/2'
'-x, -y, -z'
'x-1/2, -y, z'
'-x+1/2, -y+1/2, -z+1/2'
'x, -y+1/2, z+1/2'

loop_
_atom_site_label
_atom_site_type_symbol
_atom_site_fract_x
_atom_site_fract_y
_atom_site_fract_z
_atom_site_U_iso_or_equiv
_atom_site_adp_type
_atom_site_occupancy
_atom_site_site_symmetry_order
_atom_site_calc_flag
_atom_site_refinement_flags_posn
_atom_site_refinement_flags_adp
_atom_site_refinement_flags_occupancy
_atom_site_disorder_assembly
_atom_site_disorder_group
Sc01 Sc 0.47254(2) 0.36689(2) 0.29198(2) 0.00966(4) Uani 1 1 d . . . . .
Na1 Na 0.15053(3) 0.29588(5) 0.11092(3) 0.02043(9) Uani 1 1 d . . . . .
C1 C 0.33026(6) 0.35168(10) 0.16249(6) 0.01624(18) Uani 1 1 d . . . . .
O1 O 0.40336(5) 0.34891(9) 0.17713(5) 0.02222(17) Uani 1 1 d . . . . .
C2 C 0.29691(6) 0.37435(9) 0.23161(6) 0.01428(16) Uani 1 1 d . . . . .
O2 O 0.34767(4) 0.37524(7) 0.29404(4) 0.01532(13) Uani 1 1 d . . . . .
Na2 Na 0.250000 0.49124(8) 0.000000 0.03338(17) Uani 1 2 d S T P B .
Na3 Na 0.35994(3) 0.55890(6) 0.38418(3) 0.02982(12) Uani 1 1 d . . . . .
C3 C 0.52641(5) 0.59464(8) 0.22244(5) 0.01201(15) Uani 1 1 d . . . . .
O3 O 0.28531(5) 0.33700(9) 0.09957(5) 0.02475(17) Uani 1 1 d . . . . .
C4 C 0.47033(5) 0.63881(8) 0.26798(5) 0.01186(15) Uani 1 1 d . . . . .
O4 O 0.22664(5) 0.38920(9) 0.22297(5) 0.02450(18) Uani 1 1 d . . . . .
Na4 Na 0.750000 0.54294(7) 0.500000 0.02344(14) Uani 1 2 d S T P . .
C5 C 0.59286(6) 0.38222(9) 0.44162(6) 0.01577(17) Uani 1 1 d . . . . .
O5 O 0.53961(5) 0.48351(7) 0.22513(5) 0.01828(15) Uani 1 1 d . . . . .
O7 O 0.55201(4) 0.67441(6) 0.18613(4) 0.01637(14) Uani 1 1 d . . . . .
O8 O 0.45423(4) 0.74892(6) 0.26414(5) 0.01672(14) Uani 1 1 d . . . . .
O6 O 0.44464(5) 0.55916(6) 0.30424(4) 0.01684(14) Uani 1 1 d . . . . .
C6 C 0.51547(6) 0.36901(8) 0.46422(5) 0.01296(16) Uani 1 1 d . . . . .
O9 O 0.58681(5) 0.37842(8) 0.37092(5) 0.02161(16) Uani 1 1 d . . . . .
O10 O 0.45686(4) 0.36562(7) 0.40871(4) 0.01589(14) Uani 1 1 d . . . . .
O11 O 0.51510(5) 0.36286(8) 0.53186(4) 0.01973(15) Uani 1 1 d . . . . .
O12 O 0.65315(5) 0.39512(10) 0.49140(5) 0.02590(18) Uani 1 1 d . . . . .
O13 O 0.84929(5) 0.68741(9) 0.50761(5) 0.02442(17) Uani 1 1 d G . . . .
H13A H 0.896814 0.669073 0.522881 0.036(5) Uiso 1 1 d G . . . .
H13B H 0.840144 0.731635 0.542488 0.042(5) Uiso 1 1 d G . . . .
O15 O 0.22645(5) 0.49880(10) 0.36319(5) 0.0313(2) Uani 1 1 d G . . . .
H15A H 0.220461 0.463827 0.320727 0.056(6) Uiso 1 1 d G . . . .
H15B H 0.185354 0.539868 0.359147 0.049(6) Uiso 1 1 d G . . . .
O14A O 0.18888(10) 0.7497(2) 0.18405(10) 0.0440(6) Uani 0.742(5) 1 d G U P A 1
H14A H 0.152043 0.723511 0.201615 0.066 Uiso 0.742(5) 1 d G U P A 1
H14B H 0.225544 0.762399 0.222796 0.066 Uiso 0.742(5) 1 d G U P A 1
O14B O 0.1854(3) 0.6605(6) 0.1982(3) 0.0481(19) Uani 0.258(5) 1 d G U P A 2
H14C H 0.206229 0.693127 0.165950 0.072 Uiso 0.258(5) 1 d G U P A 2
H14D H 0.138083 0.680441 0.184073 0.072 Uiso 0.258(5) 1 d G U P A 2
O16 O 0.12047(6) 0.46487(10) 0.02150(7) 0.0364(2) Uani 1 1 d G . . B 2
H16A H 0.084625 0.436497 -0.013855 0.057(7) Uiso 1 1 d G . . B 2
H16B H 0.098518 0.519280 0.041757 0.058(7) Uiso 1 1 d G . . B 2
O17 O 0.52332(8) 0.11724(10) 0.57707(6) 0.0399(3) Uani 1 1 d G . . C 2
H17A H 0.524601 0.193336 0.570435 0.069(7) Uiso 1 1 d G . . C 2
H17B H 0.529697 0.108954 0.624436 0.088(9) Uiso 1 1 d G . . C 2
O18A O 0.2951(5) 0.6324(9) 0.1102(7) 0.060(2) Uani 0.413(19) 1 d . U P B 1
O18B O 0.2683(5) 0.6691(6) 0.0741(6) 0.073(2) Uani 0.587(19) 1 d . U P B 2

loop_
_atom_site_aniso_label
_atom_site_aniso_U_11
_atom_site_aniso_U_22
_atom_site_aniso_U_33
_atom_site_aniso_U_23
_atom_site_aniso_U_13
_atom_site_aniso_U_12
Sc01 0.01098(7) 0.00773(7) 0.01175(8) -0.00087(5) 0.00564(6) -0.00072(5)
Na1 0.01785(19) 0.0262(2) 0.0178(2) -0.00030(17) 0.00527(16) -0.00404(17)
C1 0.0161(4) 0.0193(4) 0.0137(4) -0.0012(3) 0.0045(3) 0.0001(3)
O1 0.0140(3) 0.0387(5) 0.0152(3) -0.0034(3) 0.0058(3) 0.0001(3)
C2 0.0135(4) 0.0155(4) 0.0143(4) -0.0026(3) 0.0043(3) -0.0009(3)
O2 0.0118(3) 0.0213(3) 0.0132(3) -0.0026(3) 0.0038(2) -0.0009(3)
Na2 0.0373(4) 0.0320(4) 0.0348(4) 0.000 0.0164(3) 0.000
Na3 0.0205(2) 0.0496(3) 0.0226(2) -0.0097(2) 0.01144(19) -0.0066(2)
C3 0.0137(4) 0.0095(3) 0.0144(4) -0.0007(3) 0.0064(3) -0.0010(3)
O3 0.0192(4) 0.0403(5) 0.0138(3) -0.0046(3) 0.0021(3) -0.0002(3)
C4 0.0143(4) 0.0092(3) 0.0137(4) -0.0005(3) 0.0066(3) -0.0012(3)
O4 0.0120(3) 0.0403(5) 0.0209(4) -0.0082(3) 0.0036(3) 0.0011(3)
Na4 0.0152(3) 0.0286(3) 0.0282(3) 0.000 0.0084(2) 0.000
C5 0.0136(4) 0.0181(4) 0.0166(4) -0.0010(3) 0.0055(3) -0.0025(3)
O5 0.0251(4) 0.0084(3) 0.0265(4) 0.0006(3) 0.0162(3) 0.0010(3)
O7 0.0212(3) 0.0093(3) 0.0232(4) 0.0019(3) 0.0144(3) 0.0001(3)
O8 0.0204(3) 0.0087(3) 0.0255(4) 0.0012(3) 0.0140(3) 0.0013(2)
O6 0.0249(4) 0.0095(3) 0.0212(4) 0.0008(3) 0.0154(3) -0.0006(3)
C6 0.0140(4) 0.0120(4) 0.0136(4) -0.0011(3) 0.0048(3) -0.0019(3)
O9 0.0144(3) 0.0365(5) 0.0154(3) -0.0036(3) 0.0064(3) -0.0057(3)
O10 0.0127(3) 0.0235(4) 0.0119(3) -0.0009(3) 0.0038(2) -0.0027(3)
O11 0.0195(3) 0.0279(4) 0.0123(3) 0.0000(3) 0.0050(3) -0.0028(3)
O12 0.0145(3) 0.0441(5) 0.0179(4) -0.0019(3) 0.0019(3) -0.0071(3)
O13 0.0211(4) 0.0288(4) 0.0256(4) -0.0047(3) 0.0101(3) -0.0002(3)
O15 0.0210(4) 0.0479(6) 0.0256(5) -0.0110(4) 0.0064(3) 0.0077(4)
O14A 0.0325(8) 0.0547(14) 0.0458(10) 0.0033(8) 0.0114(7) 0.0040(7)
O14B 0.031(2) 0.061(4) 0.058(3) -0.004(3) 0.022(2) -0.001(2)
O16 0.0320(5) 0.0340(5) 0.0439(6) 0.0003(5) 0.0109(5) 0.0074(4)
O17 0.0639(8) 0.0321(5) 0.0297(5) 0.0035(4) 0.0225(5) 0.0031(5)
O18A 0.066(3) 0.050(3) 0.071(5) -0.020(3) 0.033(3) -0.009(2)
O18B 0.090(3) 0.049(2) 0.090(4) -0.019(3) 0.046(4) -0.011(2)

loop_
_atom_type_symbol
_atom_type_description
_atom_type_scat_dispersion_real
_atom_type_scat_dispersion_imag
_atom_type_scat_source
C C 0.0033 0.0016 'International Tables Vol C Tables 4.2.6.8 and 6.1.1.4'
H H 0.0000 0.0000 'International Tables Vol C Tables 4.2.6.8 and 6.1.1.4'
O O 0.0106 0.0060 'International Tables Vol C Tables 4.2.6.8 and 6.1.1.4'
Na Na 0.0362 0.0249 'International Tables Vol C Tables 4.2.6.8 and 6.1.1.4'
Sc Sc 0.2519 0.3716 'International Tables Vol C Tables 4.2.6.8 and 6.1.1.4'

loop_
_geom_angle_atom_site_label_1
_geom_angle_atom_site_label_2
_geom_angle_atom_site_label_3
_geom_angle
_geom_angle_site_symmetry_1
_geom_angle_site_symmetry_3
_geom_angle_publ_flag
O1 Sc01 O9 149.21(3) . . ?
O1 Sc01 O6 95.59(3) . . ?
O9 Sc01 O6 94.25(3) . . ?
O1 Sc01 O10 138.96(3) . . ?
O9 Sc01 O10 71.58(3) . . ?
O6 Sc01 O10 79.83(3) . . ?
O1 Sc01 O7 89.78(3) . 4_545 ?
O9 Sc01 O7 97.43(3) . 4_545 ?
O6 Sc01 O7 147.33(3) . 4_545 ?
O10 Sc01 O7 75.18(3) . 4_545 ?
O1 Sc01 O2 71.77(3) . . ?
O9 Sc01 O2 139.00(3) . . ?
O6 Sc01 O2 73.03(3) . . ?
O10 Sc01 O2 67.89(3) . . ?
O7 Sc01 O2 78.21(3) 4_545 . ?
O1 Sc01 O8 76.32(3) . 4_545 ?
O9 Sc01 O8 77.54(3) . 4_545 ?
O6 Sc01 O8 140.43(3) . 4_545 ?
O10 Sc01 O8 130.97(3) . 4_545 ?
O7 Sc01 O8 72.11(3) 4_545 4_545 ?
O2 Sc01 O8 136.00(3) . 4_545 ?
O1 Sc01 O5 77.53(3) . . ?
O9 Sc01 O5 78.24(3) . . ?
O6 Sc01 O5 71.05(3) . . ?
O10 Sc01 O5 135.92(3) . . ?
O7 Sc01 O5 141.28(3) 4_545 . ?
O2 Sc01 O5 129.40(3) . . ?
O8 Sc01 O5 69.38(3) 4_545 . ?
O1 Sc01 Na3 104.81(2) . . ?
O9 Sc01 Na3 101.13(2) . . ?
O6 Sc01 Na3 38.88(2) . . ?
O10 Sc01 Na3 48.62(2) . . ?
O7 Sc01 Na3 108.66(2) 4_545 . ?
O2 Sc01 Na3 45.41(2) . . ?
O8 Sc01 Na3 178.58(2) 4_545 . ?
O5 Sc01 Na3 109.92(2) . . ?
O1 Sc01 Na1 99.16(2) . 7 ?
O9 Sc01 Na1 106.51(2) . 7 ?
O6 Sc01 Na1 104.40(2) . 7 ?
O10 Sc01 Na1 44.85(2) . 7 ?
O7 Sc01 Na1 42.98(2) 4_545 7 ?
O2 Sc01 Na1 44.50(2) . 7 ?
O8 Sc01 Na1 115.08(2) 4_545 7 ?
O5 Sc01 Na1 173.88(2) . 7 ?
Na3 Sc01 Na1 65.708(14) . 7 ?
O4 Na1 O16 103.20(4) . . ?
O4 Na1 O13 146.51(3) . 4_545 ?
O4 Na1 O7 78.57(3) . 6_565 ?
O13 Na1 O7 134.04(3) 4_545 6_565 ?
O4 Na1 O3 68.79(3) . . ?
O16 Na1 O3 82.22(4) . . ?
O13 Na1 O3 78.93(3) 4_545 . ?
O7 Na1 O3 147.03(3) 6_565 . ?
O4 Na1 O2 80.04(3) . 7 ?
O13 Na1 O2 103.54(3) 4_545 7 ?
O7 Na1 O2 67.55(3) 6_565 7 ?
O3 Na1 O2 109.70(3) . 7 ?
O4 Na1 O10 131.53(3) . 7 ?
O13 Na1 O10 72.79(3) 4_545 7 ?
O7 Na1 O10 64.46(3) 6_565 7 ?
O3 Na1 O10 144.09(4) . 7 ?
O2 Na1 O10 57.96(3) 7 7 ?
O4 Na1 C2 21.45(3) . . ?
O16 Na1 C2 105.67(4) . . ?
O13 Na1 C2 125.16(3) 4_545 . ?
O7 Na1 C2 98.94(3) 6_565 . ?
O3 Na1 C2 49.45(3) . . ?
O2 Na1 C2 81.68(3) 7 . ?
O10 Na1 C2 139.49(3) 7 . ?
O4 Na1 Sc01 94.55(3) . 7 ?
O13 Na1 Sc01 108.66(3) 4_545 7 ?
O7 Na1 Sc01 37.276(18) 6_565 7 ?
O3 Na1 Sc01 147.17(3) . 7 ?
O2 Na1 Sc01 37.806(18) 7 7 ?
O10 Na1 Sc01 37.376(18) 7 7 ?
C2 Na1 Sc01 107.24(2) . 7 ?
O4 Na1 Na2 88.28(3) . . ?
O16 Na1 Na2 41.13(3) . . ?
O13 Na1 Na2 72.46(3) 4_545 . ?
O7 Na1 Na2 136.09(3) 6_565 . ?
O3 Na1 Na2 41.37(2) . . ?
O2 Na1 Na2 150.93(2) 7 . ?
O10 Na1 Na2 140.14(2) 7 . ?
C2 Na1 Na2 78.06(2) . . ?
Sc01 Na1 Na2 171.239(17) 7 . ?
O4 Na1 Na3 115.47(3) . 7 ?
O13 Na1 Na3 63.09(2) 4_545 7 ?
O7 Na1 Na3 94.27(2) 6_565 7 ?
O3 Na1 Na3 103.58(3) . 7 ?
O2 Na1 Na3 40.61(2) 7 7 ?
O10 Na1 Na3 43.51(2) 7 7 ?
C2 Na1 Na3 107.41(2) . 7 ?
Sc01 Na1 Na3 57.005(10) 7 7 ?
Na2 Na1 Na3 128.805(18) . 7 ?
O4 Na1 Na4 119.47(3) . 3_444 ?
O13 Na1 Na4 31.21(2) 4_545 3_444 ?
O7 Na1 Na4 143.85(2) 6_565 3_444 ?
O3 Na1 Na4 62.73(2) . 3_444 ?
O2 Na1 Na4 84.15(2) 7 3_444 ?
O10 Na1 Na4 81.81(2) 7 3_444 ?
C2 Na1 Na4 98.66(2) . 3_444 ?
Sc01 Na1 Na4 107.005(15) 7 3_444 ?
Na2 Na1 Na4 78.578(17) . 3_444 ?
Na3 Na1 Na4 50.242(12) 7 3_444 ?
O3 C1 O1 126.24(10) . . ?
O3 C1 C2 119.23(9) . . ?
O1 C1 C2 114.52(9) . . ?
C1 O1 Sc01 121.02(7) . . ?
O4 C2 O2 126.23(9) . . ?
O4 C2 C1 119.99(9) . . ?
O2 C2 C1 113.77(9) . . ?
O4 C2 Na1 45.14(5) . . ?
O2 C2 Na1 158.65(7) . . ?
C1 C2 Na1 78.41(6) . . ?
C2 O2 Sc01 118.52(6) . . ?
C2 O2 Na1 119.40(6) . 7 ?
Sc01 O2 Na1 97.70(3) . 7 ?
C2 O2 Na3 120.53(6) . . ?
Sc01 O2 Na3 96.53(3) . . ?
Na1 O2 Na3 99.27(3) 7 . ?
O18B Na2 O18B 67.5(6) . 2 ?
O18B Na2 O16 90.59(13) . . ?
O18B Na2 O16 100.77(16) 2 . ?
O18B Na2 O3 100.2(3) . . ?
O18B Na2 O3 167.0(3) 2 . ?
O16 Na2 O3 83.11(4) . . ?
O16 Na2 O3 87.47(4) 2 . ?
O3 Na2 O3 92.35(5) 2 . ?
O3 Na2 O18A 82.1(3) 2 2 ?
O3 Na2 O18A 173.9(3) . 2 ?
O3 Na2 O18A 173.9(3) 2 . ?
O3 Na2 O18A 82.1(3) . . ?
O18A Na2 O18A 103.5(7) 2 . ?
O3 Na2 Na1 42.34(2) 2 2 ?
O3 Na2 Na1 86.07(3) . 2 ?
O18A Na2 Na1 91.4(2) 2 2 ?
O18A Na2 Na1 134.19(19) . 2 ?
O18B Na2 Na1 100.84(16) . . ?
O18B Na2 Na1 141.39(13) 2 . ?
O16 Na2 Na1 41.05(3) . . ?
O16 Na2 Na1 128.02(4) 2 . ?
O3 Na2 Na1 86.07(3) 2 . ?
O3 Na2 Na1 42.34(2) . . ?
O18A Na2 Na1 134.19(19) 2 . ?
O18A Na2 Na1 91.4(2) . . ?
Na1 Na2 Na1 108.65(3) 2 . ?
O6 Na3 O12 144.91(4) . 5_666 ?
O6 Na3 O15 131.58(4) . . ?
O12 Na3 O15 83.51(3) 5_666 . ?
O6 Na3 O14A 83.53(5) . 7_565 ?
O12 Na3 O14A 101.02(5) 5_666 7_565 ?
O15 Na3 O14A 86.75(5) . 7_565 ?
O6 Na3 O11 76.73(3) . 5_666 ?
O12 Na3 O11 68.19(3) 5_666 5_666 ?
O15 Na3 O11 151.67(4) . 5_666 ?
O14A Na3 O11 99.31(5) 7_565 5_666 ?
O6 Na3 O2 64.62(3) . . ?
O12 Na3 O2 139.23(4) 5_666 . ?
O15 Na3 O2 75.94(3) . . ?
O14A Na3 O2 112.34(5) 7_565 . ?
O11 Na3 O2 125.33(3) 5_666 . ?
O6 Na3 O10 67.78(3) . . ?
O12 Na3 O10 102.48(4) 5_666 . ?
O15 Na3 O10 112.01(4) . . ?
O14A Na3 O10 151.31(5) 7_565 . ?
O11 Na3 O10 74.73(3) 5_666 . ?
O2 Na3 O10 55.96(3) . . ?
O6 Na3 Na4 160.67(3) . 5_666 ?
O12 Na3 Na4 43.63(2) 5_666 5_666 ?
O15 Na3 Na4 46.51(3) . 5_666 ?
O14A Na3 Na4 113.90(4) 7_565 5_666 ?
O11 Na3 Na4 106.97(3) 5_666 5_666 ?
O2 Na3 Na4 99.50(3) . 5_666 ?
O10 Na3 Na4 94.51(3) . 5_666 ?
O6 Na3 Sc01 36.15(2) . . ?
O12 Na3 Sc01 139.66(3) 5_666 . ?
O15 Na3 Sc01 113.93(3) . . ?
O14A Na3 Sc01 115.43(4) 7_565 . ?
O11 Na3 Sc01 88.55(2) 5_666 . ?
O2 Na3 Sc01 38.063(18) . . ?
O10 Na3 Sc01 37.840(17) . . ?
Na4 Na3 Sc01 124.54(2) 5_666 . ?
O6 Na3 Na1 93.27(3) . 7 ?
O12 Na3 Na1 99.99(3) 5_666 7 ?
O15 Na3 Na1 71.23(3) . 7 ?
O14A Na3 Na1 147.43(5) 7_565 7 ?
O11 Na3 Na1 111.52(3) 5_666 7 ?
O2 Na3 Na1 40.12(2) . 7 ?
O10 Na3 Na1 40.830(19) . 7 ?
Na4 Na3 Na1 67.596(17) 5_666 7 ?
Sc01 Na3 Na1 57.287(12) . 7 ?
O5 C3 O7 128.41(9) . . ?
O5 C3 C4 115.74(8) . . ?
O7 C3 C4 115.84(8) . . ?
C1 O3 Na2 125.85(8) . . ?
C1 O3 Na1 111.25(7) . . ?
Na2 O3 Na1 96.29(3) . . ?
O8 C4 O6 127.19(9) . . ?
O8 C4 C3 116.90(8) . . ?
O6 C4 C3 115.91(8) . . ?
C2 O4 Na1 113.40(7) . . ?
O12 Na4 O12 92.24(6) . 2_656 ?
O12 Na4 O13 178.48(4) . . ?
O12 Na4 O13 86.34(3) 2_656 . ?
O12 Na4 O13 86.34(3) . 2_656 ?
O12 Na4 O13 178.48(4) 2_656 2_656 ?
O13 Na4 O13 95.09(5) . 2_656 ?
O12 Na4 O15 82.15(3) . 6_665 ?
O12 Na4 O15 83.02(4) 2_656 6_665 ?
O13 Na4 O15 97.1 . 6_665 ?
O13 Na4 O15 97.3 2_656 6_665 ?
O12 Na4 O15 83.02(4) . 5_666 ?
O12 Na4 O15 82.15(3) 2_656 5_666 ?
O13 Na4 O15 97.3 . 5_666 ?
O13 Na4 O15 97.1 2_656 5_666 ?
O15 Na4 O15 158.54(6) 6_665 5_666 ?
O12 Na4 Na3 44.62(2) . 5_666 ?
O12 Na4 Na3 104.76(3) 2_656 5_666 ?
O13 Na4 Na3 136.33(3) . 5_666 ?
O13 Na4 Na3 73.84(2) 2_656 5_666 ?
O15 Na4 Na3 125.78(3) 6_665 5_666 ?
O15 Na4 Na3 44.98(2) 5_666 5_666 ?
O12 Na4 Na3 104.76(3) . 6_665 ?
O12 Na4 Na3 44.62(2) 2_656 6_665 ?
O13 Na4 Na3 73.84(2) . 6_665 ?
O13 Na4 Na3 136.33(3) 2_656 6_665 ?
O15 Na4 Na3 44.98(2) 6_665 6_665 ?
O15 Na4 Na3 125.78(3) 5_666 6_665 ?
Na3 Na4 Na3 141.51(3) 5_666 6_665 ?
O12 Na4 Na1 96.04(3) . 3 ?
O12 Na4 Na1 146.99(2) 2_656 3 ?
O13 Na4 Na1 85.45(3) . 3 ?
O13 Na4 Na1 32.89(2) 2_656 3 ?
O15 Na4 Na1 129.73(3) 6_665 3 ?
O15 Na4 Na1 67.31(3) 5_666 3 ?
Na3 Na4 Na1 62.163(14) 5_666 3 ?
Na3 Na4 Na1 156.32(2) 6_665 3 ?
O12 Na4 Na1 146.99(2) . 4 ?
O12 Na4 Na1 96.04(3) 2_656 4 ?
O13 Na4 Na1 32.89(2) . 4 ?
O13 Na4 Na1 85.45(3) 2_656 4 ?
O15 Na4 Na1 67.31(3) 6_665 4 ?
O15 Na4 Na1 129.73(3) 5_666 4 ?
Na3 Na4 Na1 156.32(2) 5_666 4 ?
Na3 Na4 Na1 62.163(14) 6_665 4 ?
Na1 Na4 Na1 94.19(2) 3 4 ?
O12 Na4 H13B 162.7 . . ?
O12 Na4 H13B 98.2 2_656 . ?
O13 Na4 H13B 18.6 . . ?
O13 Na4 H13B 83.0 2_656 . ?
O15 Na4 H13B 112.7 6_665 . ?
O15 Na4 H13B 84.8 5_666 . ?
Na3 Na4 H13B 118.8 5_666 . ?
Na3 Na4 H13B 92.3 6_665 . ?
Na1 Na4 H13B 67.8 3 . ?
Na1 Na4 H13B 45.5 4 . ?
O12 C5 O9 126.46(10) . . ?
O12 C5 C6 119.29(9) . . ?
O9 C5 C6 114.26(9) . . ?
C3 O5 Sc01 116.93(6) . . ?
C3 O7 Sc01 117.51(6) . 4 ?
C3 O7 Na1 141.08(6) . 6_665 ?
Sc01 O7 Na1 99.75(3) 4 6_665 ?
C4 O8 Sc01 115.86(6) . 4 ?
C4 O6 Sc01 120.04(6) . . ?
C4 O6 Na3 134.84(6) . . ?
Sc01 O6 Na3 104.97(3) . . ?
O11 C6 O10 126.29(9) . . ?
O11 C6 C5 119.76(9) . . ?
O10 C6 C5 113.96(8) . . ?
C5 O9 Sc01 120.27(7) . . ?
C6 O10 Sc01 119.73(6) . . ?
C6 O10 Na1 124.87(6) . 7 ?
Sc01 O10 Na1 97.78(3) . 7 ?
C6 O10 Na3 118.48(6) . . ?
Sc01 O10 Na3 93.54(3) . . ?
Na1 O10 Na3 95.66(3) 7 . ?
C6 O11 Na3 111.52(7) . 5_666 ?
C5 O12 Na4 128.45(8) . . ?
C5 O12 Na3 116.96(7) . 5_666 ?
Na4 O12 Na3 91.75(3) . 5_666 ?
Na4 O13 Na1 115.90(4) . 4 ?
Na4 O13 H13A 122.2 . . ?
Na1 O13 H13A 100.8 4 . ?
Na4 O13 H13B 98.8 . . ?
Na1 O13 H13B 114.8 4 . ?
H13A O13 H13B 104.5 . . ?
Na3 O15 Na4 88.51(3) . 5_666 ?
Na3 O15 H15A 99.7 . . ?
Na4 O15 H15A 142.2 5_666 . ?
Na3 O15 H15B 131.7 . . ?
Na4 O15 H15B 96.7 5_666 . ?
H15A O15 H15B 104.5 . . ?
Na3 O14A H14A 105.6 7_565 . ?
Na3 O14A H14B 112.3 7_565 . ?
H14A O14A H14B 104.5 . . ?
H14C O14B H14D 104.5 . . ?
Na1 O16 Na2 97.82(4) . . ?
Na1 O16 H16A 103.1 . . ?
Na2 O16 H16A 119.0 . . ?
Na1 O16 H16B 107.2 . . ?
Na2 O16 H16B 122.6 . . ?
H16A O16 H16B 104.5 . . ?
H17A O17 H17B 104.5 . . ?

loop_
_geom_bond_atom_site_label_1
_geom_bond_atom_site_label_2
_geom_bond_distance
_geom_bond_site_symmetry_2
_geom_bond_publ_flag
Sc01 O1 2.1682(8) . ?
Sc01 O9 2.1946(8) . ?
Sc01 O6 2.2045(7) . ?
Sc01 O10 2.2192(8) . ?
Sc01 O7 2.2259(7) 4_545 ?
Sc01 O2 2.2406(8) . ?
Sc01 O8 2.2616(7) 4_545 ?
Sc01 O5 2.3026(8) . ?
Sc01 Na3 3.6106(6) . ?
Sc01 Na1 3.6221(5) 7 ?
Na1 O4 2.3957(10) . ?
Na1 O16 2.4518(12) . ?
Na1 O13 2.4763(11) 4_545 ?
Na1 O7 2.5054(8) 6_565 ?
Na1 O3 2.5065(10) . ?
Na1 O2 2.5617(9) 7 ?
Na1 O10 2.5780(9) 7 ?
Na1 C2 3.1016(11) . ?
Na1 Na2 3.6989(7) . ?
Na1 Na3 3.9237(8) 7 ?
Na1 Na4 4.1023(7) 3_444 ?
C1 O3 1.2413(13) . ?
C1 O1 1.2665(13) . ?
C1 C2 1.5434(14) . ?
C2 O4 1.2362(12) . ?
C2 O2 1.2715(12) . ?
O2 Na3 2.5880(9) . ?
Na2 O18B 2.362(4) . ?
Na2 O18B 2.362(4) 2 ?
Na2 O16 2.4558(11) . ?
Na2 O16 2.4559(11) 2 ?
Na2 O3 2.4592(11) 2 ?
Na2 O3 2.4593(11) . ?
Na2 O18A 2.519(6) 2 ?
Na2 O18A 2.519(6) . ?
Na3 O6 2.3462(9) . ?
Na3 O12 2.3971(10) 5_666 ?
Na3 O15 2.4120(11) . ?
Na3 O14A 2.500(2) 7_565 ?
Na3 O11 2.5298(10) 5_666 ?
Na3 O10 2.7145(10) . ?
Na3 Na4 3.4111(6) 5_666 ?
C3 O5 1.2481(12) . ?
C3 O7 1.2546(11) . ?
C3 C4 1.5303(13) . ?
C4 O8 1.2473(11) . ?
C4 O6 1.2537(11) . ?
Na4 O12 2.3547(10) . ?
Na4 O12 2.3547(10) 2_656 ?
Na4 O13 2.3631(10) . ?
Na4 O13 2.3631(10) 2_656 ?
Na4 O15 2.4756(10) 6_665 ?
Na4 O15 2.4756(10) 5_666 ?
Na4 H13B 2.6307 . ?
C5 O12 1.2355(13) . ?
C5 O9 1.2710(13) . ?
C5 C6 1.5427(14) . ?
C6 O11 1.2399(12) . ?
C6 O10 1.2671(12) . ?
O13 H13A 0.8500 . ?
O13 H13B 0.8501 . ?
O15 H15A 0.8500 . ?
O15 H15B 0.8501 . ?
O14A H14A 0.8500 . ?
O14A H14B 0.8501 . ?
O14B H14C 0.8500 . ?
O14B H14D 0.8500 . ?
O16 H16A 0.8500 . ?
O16 H16B 0.8501 . ?
O17 H17A 0.8500 . ?
O17 H17B 0.8501 . ?
